data_4022682
loop_
_publ_author_name
'Marie-Christine Matos'
'Paul V. Murphy'

_publ_section_title
;
 Synthesis of Macrolide-Saccharide Hybrids by Ring-Closing Metathesis
 of Precursors Derived from Glycitols and Benzoic Acids
;
_journal_name_full 'Journal of Organic Chemistry'
_journal_page_first 1803
_journal_page_last 1806
_journal_paper_doi 10.1021/jo062159l
_journal_volume 72
_journal_year 2007
_chemical_absolute_configuration unk
_chemical_formula_moiety '2 (C17 H24 O8), H2 O'
_chemical_formula_sum 'C34 H50 O17'
_chemical_formula_weight 730.74
_chemical_name_systematic
; 
 ? 
;
_space_group_IT_number 5
_symmetry_cell_setting monoclinic
_symmetry_space_group_name_Hall 'C 2y'
_symmetry_space_group_name_H-M 'C 1 2 1'
_atom_sites_solution_hydrogens geom
_atom_sites_solution_primary direct
_atom_sites_solution_secondary difmap
_audit_creation_method SHELXL-97
_cell_angle_alpha 90.00
_cell_angle_beta 90.1010(10)
_cell_angle_gamma 90.00
_cell_formula_units_Z 2
_cell_length_a 37.875(3)
_cell_length_b 7.1179(5)
_cell_length_c 6.4111(4)
_cell_measurement_reflns_used 5002
_cell_measurement_temperature 100(2)
_cell_measurement_theta_max 31.34
_cell_measurement_theta_min 2.91
_cell_volume 1728.4(2)
_computing_cell_refinement 'Bruker SMART'
_computing_data_collection 'Bruker SMART'
_computing_data_reduction 'Bruker SAINT'
_computing_molecular_graphics 'Bruker SHELXTL'
_computing_publication_material 'Bruker SHELXTL'
_computing_structure_refinement 'SHELXL-97 (Sheldrick, 1997)'
_computing_structure_solution 'SHELXS-97 (Sheldrick, 1990)'
_diffrn_ambient_temperature 100(2)
_diffrn_measured_fraction_theta_full 0.991
_diffrn_measured_fraction_theta_max 0.991
_diffrn_measurement_device_type 'CCD area detector'
_diffrn_measurement_method 'phi and omega scans'
_diffrn_radiation_monochromator graphite
_diffrn_radiation_source 'fine-focus sealed tube'
_diffrn_radiation_type MoK\a
_diffrn_radiation_wavelength 0.71073
_diffrn_reflns_av_R_equivalents 0.0267
_diffrn_reflns_av_sigmaI/netI 0.0267
_diffrn_reflns_limit_h_max 53
_diffrn_reflns_limit_h_min -51
_diffrn_reflns_limit_k_max 10
_diffrn_reflns_limit_k_min -10
_diffrn_reflns_limit_l_max 9
_diffrn_reflns_limit_l_min -8
_diffrn_reflns_number 9065
_diffrn_reflns_theta_full 29.99
_diffrn_reflns_theta_max 29.99
_diffrn_reflns_theta_min 2.15
_exptl_absorpt_coefficient_mu 0.113
_exptl_absorpt_correction_T_max 0.9669
_exptl_absorpt_correction_T_min 0.8069
_exptl_absorpt_correction_type multi-scan
_exptl_absorpt_process_details SADABS
_exptl_crystal_colour colourless
_exptl_crystal_density_diffrn 1.404
_exptl_crystal_density_method 'not measured'
_exptl_crystal_description block
_exptl_crystal_F_000 780
_exptl_crystal_size_max 0.50
_exptl_crystal_size_mid 0.40
_exptl_crystal_size_min 0.30
_refine_diff_density_max 0.478
_refine_diff_density_min -0.220
_refine_diff_density_rms 0.069
_refine_ls_extinction_method none
_refine_ls_goodness_of_fit_ref 1.073
_refine_ls_hydrogen_treatment constr
_refine_ls_matrix_type full
_refine_ls_number_parameters 241
_refine_ls_number_reflns 2676
_refine_ls_number_restraints 1
_refine_ls_restrained_S_all 1.072
_refine_ls_R_factor_all 0.0458
_refine_ls_R_factor_gt 0.0419
_refine_ls_shift/su_max 0.010
_refine_ls_shift/su_mean 0.003
_refine_ls_structure_factor_coef Fsqd
_refine_ls_weighting_details 'calc w=1/[\s^2^(Fo^2^)+(0.0712P)^2^+0.6599P] where P=(Fo^2^+2Fc^2^)/3'
_refine_ls_weighting_scheme calc
_refine_ls_wR_factor_gt 0.1067
_refine_ls_wR_factor_ref 0.1114
_reflns_number_gt 2539
_reflns_number_total 2676
_reflns_threshold_expression >2sigma(I)
_cod_data_source_file jo062159lsi20061017_024402.cif
_cod_data_source_block mur33
_cod_depositor_comments
;
The following automatic conversions were performed:
'_symmetry_cell_setting' value 'Monoclinic' changed to 'monoclinic'
according to '/home/saulius/struct/CIF-dictionaries/cif_core.dic'
dictionary named 'cif_core.dic' version 2.4.1 from 2010-06-29.

Automatic conversion script
Id: cif_fix_enum 1527 2010-12-29 10:47:43Z saulius 
;
_cod_original_sg_symbol_H-M 'C 2'
_cod_database_code 4022682

loop_
_symmetry_equiv_pos_as_xyz
'x, y, z'
'-x, y, -z'
'x+1/2, y+1/2, z'
'-x+1/2, y+1/2, -z'

loop_
_atom_site_label
_atom_site_type_symbol
_atom_site_fract_x
_atom_site_fract_y
_atom_site_fract_z
_atom_site_U_iso_or_equiv
_atom_site_adp_type
_atom_site_occupancy
_atom_site_symmetry_multiplicity
_atom_site_calc_flag
_atom_site_refinement_flags
_atom_site_disorder_assembly
_atom_site_disorder_group
O1 O 0.89361(3) 0.1693(2) 0.7051(2) 0.0165(3) Uani 1 1 d . . .
C1 C 0.91274(5) 0.1949(3) 0.8960(3) 0.0198(4) Uani 1 1 d . B .
H1A H 0.9145 0.0731 0.9699 0.024 Uiso 1 1 calc R . .
H1B H 0.8997 0.2833 0.9869 0.024 Uiso 1 1 calc R . .
C2 C 0.94954(5) 0.2710(3) 0.8561(3) 0.0191(4) Uani 1 1 d . . .
H2A H 0.9625 0.2648 0.9920 0.023 Uiso 1 1 calc R A 1
O2 O 0.96869(4) 0.1551(2) 0.7128(3) 0.0264(3) Uani 1 1 d . B .
H1O2 H 0.9847 0.0974 0.7770 0.040 Uiso 0.50(4) 1 calc PR B 1
H2O2 H 0.9694 0.2076 0.5955 0.040 Uiso 0.50(4) 1 calc PR B 2
C3 C 0.95044(5) 0.4767(3) 0.7864(3) 0.0147(3) Uani 1 1 d . B .
H3 H 0.9354 0.5501 0.8852 0.018 Uiso 1 1 calc R C 1
O3 O 0.98588(4) 0.5492(2) 0.8012(3) 0.0270(3) Uani 1 1 d . B .
H1O3 H 0.9998 0.4760 0.7401 0.041 Uiso 0.33(5) 1 calc PR B 1
H2O3 H 0.9950 0.5144 0.9142 0.041 Uiso 0.67(5) 1 calc PR B 2
C4 C 0.93627(5) 0.5100(3) 0.5678(3) 0.0156(3) Uani 1 1 d . . .
H4 H 0.9122 0.4525 0.5611 0.019 Uiso 1 1 calc R B 1
O4 O 0.95753(5) 0.4181(3) 0.4135(2) 0.0276(3) Uani 1 1 d . B .
H1O4 H 0.9662 0.3196 0.4644 0.041 Uiso 0.50(4) 1 calc PR B 1
H2O4 H 0.9764 0.4785 0.3967 0.041 Uiso 0.50(4) 1 calc PR B 2
C5 C 0.93218(5) 0.7186(3) 0.5186(3) 0.0169(3) Uani 1 1 d . B .
H5A H 0.9545 0.7859 0.5557 0.020 Uiso 1 1 calc R . .
O5 O 0.90447(4) 0.7815(2) 0.6508(2) 0.0223(3) Uani 1 1 d . . .
H1O5 H 0.9033 0.8993 0.6467 0.033 Uiso 1 1 calc R B .
C6 C 0.92341(5) 0.7546(3) 0.2908(3) 0.0210(4) Uani 1 1 d . . .
H6A H 0.9170 0.8883 0.2714 0.025 Uiso 1 1 calc R B .
H6B H 0.9444 0.7279 0.2036 0.025 Uiso 1 1 calc R . .
O6 O 0.89427(3) 0.6361(2) 0.2258(2) 0.0193(3) Uani 1 1 d . B .
C7 C 0.86426(5) 0.7202(3) 0.1661(3) 0.0169(3) Uani 1 1 d . . .
O7 O 0.86025(4) 0.8880(2) 0.1534(2) 0.0245(3) Uani 1 1 d . B .
C8 C 0.83599(5) 0.5826(3) 0.1065(3) 0.0154(3) Uani 1 1 d . B .
C9 C 0.81596(5) 0.6369(3) -0.0669(3) 0.0175(3) Uani 1 1 d . . .
H9 H 0.8210 0.7517 -0.1364 0.021 Uiso 1 1 calc R B .
C10 C 0.78879(5) 0.5228(3) -0.1371(3) 0.0179(4) Uani 1 1 d . B .
O8 O 0.76875(4) 0.5597(2) -0.3108(2) 0.0230(3) Uani 1 1 d . . .
C14 C 0.77741(6) 0.7238(4) -0.4275(3) 0.0269(4) Uani 1 1 d . B .
H14A H 0.8023 0.7182 -0.4695 0.040 Uiso 1 1 calc R . .
H14B H 0.7735 0.8355 -0.3412 0.040 Uiso 1 1 calc R . .
H14C H 0.7624 0.7304 -0.5521 0.040 Uiso 1 1 calc R . .
C11 C 0.78067(5) 0.3592(3) -0.0293(3) 0.0193(4) Uani 1 1 d . . .
H11 H 0.7616 0.2826 -0.0743 0.023 Uiso 1 1 calc R B .
C12 C 0.80041(5) 0.3074(3) 0.1440(3) 0.0185(4) Uani 1 1 d . B .
H12 H 0.7945 0.1953 0.2163 0.022 Uiso 1 1 calc R . .
C13 C 0.82882(5) 0.4158(3) 0.2152(3) 0.0160(3) Uani 1 1 d . . .
C15 C 0.85048(5) 0.3571(3) 0.4031(3) 0.0164(3) Uani 1 1 d . B .
H15A H 0.8524 0.4665 0.4977 0.020 Uiso 1 1 calc R . .
H15B H 0.8746 0.3271 0.3545 0.020 Uiso 1 1 calc R . .
C16 C 0.83708(5) 0.1906(3) 0.5297(3) 0.0175(3) Uani 1 1 d . . .
H16A H 0.8114 0.2040 0.5532 0.021 Uiso 1 1 calc R B .
H16B H 0.8411 0.0730 0.4509 0.021 Uiso 1 1 calc R . .
C17 C 0.85601(5) 0.1796(3) 0.7385(3) 0.0182(3) Uani 1 1 d . B .
H17A H 0.8503 0.2920 0.8231 0.022 Uiso 1 1 calc R . .
H17B H 0.8480 0.0671 0.8158 0.022 Uiso 1 1 calc R . .
O9 O 0.0000 0.9304(4) 0.0000 0.0606(11) Uani 1 2 d S . .

loop_
_atom_site_aniso_label
_atom_site_aniso_U_11
_atom_site_aniso_U_22
_atom_site_aniso_U_33
_atom_site_aniso_U_23
_atom_site_aniso_U_13
_atom_site_aniso_U_12
O1 0.0168(6) 0.0154(6) 0.0173(6) -0.0001(5) 0.0015(4) -0.0001(5)
C1 0.0217(8) 0.0198(9) 0.0178(8) 0.0029(8) -0.0012(6) -0.0037(7)
C2 0.0199(8) 0.0144(8) 0.0231(9) 0.0008(7) 0.0018(6) 0.0010(7)
O2 0.0300(7) 0.0170(7) 0.0323(8) 0.0009(6) 0.0074(6) 0.0092(6)
C3 0.0148(7) 0.0119(7) 0.0174(8) -0.0008(6) 0.0014(5) -0.0005(6)
O3 0.0168(6) 0.0189(7) 0.0454(10) 0.0048(7) -0.0018(6) -0.0018(5)
C4 0.0189(8) 0.0128(7) 0.0152(7) -0.0020(6) 0.0030(6) -0.0020(6)
O4 0.0427(9) 0.0209(7) 0.0192(7) -0.0017(6) 0.0124(6) 0.0072(7)
C5 0.0213(8) 0.0132(8) 0.0161(8) -0.0003(6) -0.0007(6) -0.0038(7)
O5 0.0284(7) 0.0147(6) 0.0238(7) -0.0011(6) 0.0041(5) 0.0031(6)
C6 0.0241(8) 0.0218(9) 0.0172(8) 0.0040(7) -0.0031(6) -0.0104(8)
O6 0.0203(6) 0.0174(7) 0.0200(6) 0.0011(5) -0.0030(5) -0.0048(5)
C7 0.0206(8) 0.0175(8) 0.0126(7) -0.0015(6) 0.0010(6) -0.0032(7)
O7 0.0305(7) 0.0171(7) 0.0258(7) -0.0003(6) -0.0011(6) -0.0025(6)
C8 0.0165(7) 0.0151(8) 0.0146(7) -0.0013(7) 0.0014(6) -0.0015(6)
C9 0.0184(8) 0.0160(8) 0.0182(8) -0.0002(7) 0.0003(6) 0.0019(7)
C10 0.0159(7) 0.0213(9) 0.0164(8) -0.0018(7) 0.0000(6) 0.0036(7)
O8 0.0198(6) 0.0253(7) 0.0238(7) 0.0022(6) -0.0065(5) 0.0010(6)
C14 0.0266(9) 0.0309(11) 0.0232(9) 0.0053(8) -0.0027(7) 0.0040(9)
C11 0.0153(7) 0.0229(9) 0.0197(8) -0.0021(7) 0.0000(6) -0.0029(7)
C12 0.0189(8) 0.0199(9) 0.0166(8) 0.0003(7) 0.0018(6) -0.0029(7)
C13 0.0176(7) 0.0167(8) 0.0137(7) 0.0000(7) 0.0018(6) -0.0011(7)
C15 0.0196(8) 0.0164(8) 0.0133(7) 0.0008(6) -0.0010(6) -0.0035(7)
C16 0.0185(8) 0.0170(8) 0.0171(8) 0.0012(7) 0.0022(6) -0.0042(7)
C17 0.0183(8) 0.0190(8) 0.0173(8) 0.0051(7) 0.0024(6) -0.0007(7)
O9 0.0502(17) 0.0128(11) 0.119(3) 0.000 -0.0487(18) 0.000

loop_
_atom_type_symbol
_atom_type_description
_atom_type_scat_dispersion_real
_atom_type_scat_dispersion_imag
_atom_type_scat_source
C C 0.0033 0.0000 'International Tables Vol C Tables 4.2.6.8 and 6.1.1.4'
H H 0.0000 0.0000 'International Tables Vol C Tables 4.2.6.8 and 6.1.1.4'
O O 0.0106 0.0000 'International Tables Vol C Tables 4.2.6.8 and 6.1.1.4'

loop_
_geom_angle_atom_site_label_1
_geom_angle_atom_site_label_2
_geom_angle_atom_site_label_3
_geom_angle
C1 O1 C17 111.36(14)
O1 C1 C2 111.36(16)
O1 C1 H1A 109.4
C2 C1 H1A 109.4
O1 C1 H1B 109.4
C2 C1 H1B 109.4
H1A C1 H1B 108.0
O2 C2 C1 111.64(17)
O2 C2 C3 110.62(15)
C1 C2 C3 114.31(16)
O2 C2 H2A 106.6
C1 C2 H2A 106.6
C3 C2 H2A 106.6
C2 O2 H1O2 109.5
C2 O2 H2O2 109.5
O3 C3 C4 109.40(15)
O3 C3 C2 110.18(15)
C4 C3 C2 114.24(15)
O3 C3 H3 107.6
C4 C3 H3 107.6
C2 C3 H3 107.6
C3 O3 H1O3 109.5
C3 O3 H2O3 109.5
O4 C4 C3 111.54(16)
O4 C4 C5 110.97(16)
C3 C4 C5 112.25(15)
O4 C4 H4 107.3
C3 C4 H4 107.3
C5 C4 H4 107.3
C4 O4 H1O4 109.5
C4 O4 H2O4 109.5
O5 C5 C6 111.06(16)
O5 C5 C4 104.94(15)
C6 C5 C4 112.67(15)
O5 C5 H5A 109.4
C6 C5 H5A 109.4
C4 C5 H5A 109.4
C5 O5 H1O5 109.5
O6 C6 C5 110.06(15)
O6 C6 H6A 109.6
C5 C6 H6A 109.6
O6 C6 H6B 109.6
C5 C6 H6B 109.6
H6A C6 H6B 108.2
C7 O6 C6 117.81(16)
O7 C7 O6 124.65(18)
O7 C7 C8 122.64(18)
O6 C7 C8 112.67(17)
C9 C8 C13 121.53(17)
C9 C8 C7 114.07(17)
C13 C8 C7 124.37(16)
C10 C9 C8 119.85(18)
C10 C9 H9 120.1
C8 C9 H9 120.1
O8 C10 C9 124.12(18)
O8 C10 C11 116.21(17)
C9 C10 C11 119.67(17)
C10 O8 C14 117.09(16)
O8 C14 H14A 109.5
O8 C14 H14B 109.5
H14A C14 H14B 109.5
O8 C14 H14C 109.5
H14A C14 H14C 109.5
H14B C14 H14C 109.5
C12 C11 C10 120.08(18)
C12 C11 H11 120.0
C10 C11 H11 120.0
C11 C12 C13 121.84(19)
C11 C12 H12 119.1
C13 C12 H12 119.1
C12 C13 C8 116.97(16)
C12 C13 C15 121.47(17)
C8 C13 C15 121.55(16)
C13 C15 C16 117.26(15)
C13 C15 H15A 108.0
C16 C15 H15A 108.0
C13 C15 H15B 108.0
C16 C15 H15B 108.0
H15A C15 H15B 107.2
C17 C16 C15 110.65(15)
C17 C16 H16A 109.5
C15 C16 H16A 109.5
C17 C16 H16B 109.5
C15 C16 H16B 109.5
H16A C16 H16B 108.1
O1 C17 C16 109.64(14)
O1 C17 H17A 109.7
C16 C17 H17A 109.7
O1 C17 H17B 109.7
C16 C17 H17B 109.7
H17A C17 H17B 108.2

loop_
_geom_bond_atom_site_label_1
_geom_bond_atom_site_label_2
_geom_bond_distance
O1 C1 1.433(2)
O1 C17 1.442(2)
C1 C2 1.518(3)
C1 H1A 0.9900
C1 H1B 0.9900
C2 O2 1.433(2)
C2 C3 1.531(3)
C2 H2A 1.0000
O2 H1O2 0.8400
O2 H2O2 0.8400
C3 O3 1.441(2)
C3 C4 1.519(3)
C3 H3 1.0000
O3 H1O3 0.8400
O3 H2O3 0.8400
C4 O4 1.434(2)
C4 C5 1.526(3)
C4 H4 1.0000
O4 H1O4 0.8400
O4 H2O4 0.8400
C5 O5 1.423(2)
C5 C6 1.519(3)
C5 H5A 1.0000
O5 H1O5 0.8400
C6 O6 1.450(2)
C6 H6A 0.9900
C6 H6B 0.9900
O6 C7 1.340(2)
C7 O7 1.206(3)
C7 C8 1.500(3)
C8 C9 1.399(2)
C8 C13 1.404(3)
C9 C10 1.385(3)
C9 H9 0.9500
C10 O8 1.372(2)
C10 C11 1.389(3)
O8 C14 1.425(3)
C14 H14A 0.9800
C14 H14B 0.9800
C14 H14C 0.9800
C11 C12 1.388(3)
C11 H11 0.9500
C12 C13 1.400(3)
C12 H12 0.9500
C13 C15 1.515(2)
C15 C16 1.524(3)
C15 H15A 0.9900
C15 H15B 0.9900
C16 C17 1.520(3)
C16 H16A 0.9900
C16 H16B 0.9900
C17 H17A 0.9900
C17 H17B 0.9900

loop_
_geom_hbond_atom_site_label_D
_geom_hbond_atom_site_label_H
_geom_hbond_atom_site_label_A
_geom_hbond_distance_DH
_geom_hbond_distance_HA
_geom_hbond_distance_DA
_geom_hbond_angle_DHA
_geom_hbond_site_symmetry_A
O5 H1O5 O1 0.84 1.99 2.813(2) 165.1 1_565
O4B H2O4 O3B 0.84 1.98 2.715(2) 145.8 2_756
O4 H1O4 O2 0.84 1.98 2.713(2) 145.5 .
O3B H2O3 O3B 0.84 1.98 2.763(4) 155.3 2_757
O3 H1O3 O4 0.84 1.94 2.715(2) 153.5 2_756
O2B H2O2 O4B 0.84 1.95 2.713(2) 150.5 .
O2 H1O2 O9 0.84 1.95 2.710(2) 150.7 1_646

loop_
_geom_torsion_atom_site_label_1
_geom_torsion_atom_site_label_2
_geom_torsion_atom_site_label_3
_geom_torsion_atom_site_label_4
_geom_torsion
C17 O1 C1 C2 -154.33(17)
O1 C1 C2 O2 -54.8(2)
O1 C1 C2 C3 71.7(2)
O2 C2 C3 O3 -66.9(2)
C1 C2 C3 O3 166.12(17)
O2 C2 C3 C4 56.8(2)
C1 C2 C3 C4 -70.3(2)
O3 C3 C4 O4 60.1(2)
C2 C3 C4 O4 -63.9(2)
O3 C3 C4 C5 -65.2(2)
C2 C3 C4 C5 170.81(15)
O4 C4 C5 O5 166.68(15)
C3 C4 C5 O5 -67.75(19)
O4 C4 C5 C6 45.7(2)
C3 C4 C5 C6 171.28(15)
O5 C5 C6 O6 -67.8(2)
C4 C5 C6 O6 49.6(2)
C5 C6 O6 C7 116.76(18)
C6 O6 C7 O7 3.6(3)
C6 O6 C7 C8 -178.93(15)
O7 C7 C8 C9 36.9(3)
O6 C7 C8 C9 -140.64(17)
O7 C7 C8 C13 -141.2(2)
O6 C7 C8 C13 41.2(2)
C13 C8 C9 C10 -1.3(3)
C7 C8 C9 C10 -179.48(17)
C8 C9 C10 O8 -176.99(17)
C8 C9 C10 C11 2.7(3)
C9 C10 O8 C14 1.7(3)
C11 C10 O8 C14 -178.00(18)
O8 C10 C11 C12 177.73(18)
C9 C10 C11 C12 -2.0(3)
C10 C11 C12 C13 -0.2(3)
C11 C12 C13 C8 1.6(3)
C11 C12 C13 C15 -179.29(18)
C9 C8 C13 C12 -0.8(3)
C7 C8 C13 C12 177.16(17)
C9 C8 C13 C15 -179.97(17)
C7 C8 C13 C15 -2.0(3)
C12 C13 C15 C16 -8.4(3)
C8 C13 C15 C16 170.72(17)
C13 C15 C16 C17 -166.01(17)
C1 O1 C17 C16 168.90(17)
C15 C16 C17 O1 -56.4(2)
